data_4318219
loop_
_publ_author_name
'Siau-Gek Ang'
Zhong
'How-Ghee Ang'

_publ_section_title
;
 1,2,3,4-Tetraphenyl-1,2,3,4-tetraphospholane, a Highly Versatile
 Cyclocarbaphosphine Ligand: Reactions with Activated Triosmium Clusters
 and Characterization of the Products
;
_journal_name_full 'Inorganic Chemistry'
_journal_page_first 3791
_journal_page_last 3800
_journal_paper_doi 10.1021/ic025589c
_journal_volume 41
_journal_year 2002
_chemical_formula_sum 'C51 H31 Cl2 O22 Os6 P4'
_chemical_formula_weight 2331.74
_chemical_name_systematic
;
   ?
;
_space_group_IT_number 73
_symmetry_cell_setting orthorhombic
_symmetry_space_group_name_Hall '-I 2b 2c'
_symmetry_space_group_name_H-M 'I b c a'
_atom_sites_solution_hydrogens geom
_atom_sites_solution_primary direct
_atom_sites_solution_secondary difmap
_audit_creation_method SHELXL-97
_cell_angle_alpha 90.00
_cell_angle_beta 90.00
_cell_angle_gamma 90.00
_cell_formula_units_Z 8
_cell_length_a 13.4535(2)
_cell_length_b 24.78720(10)
_cell_length_c 39.05110(10)
_cell_measurement_reflns_used 39338
_cell_measurement_temperature 293(2)
_cell_measurement_theta_max 29.41
_cell_measurement_theta_min 2.29
_cell_volume 13022.5(2)
_computing_cell_refinement 'Siemens XSCANS'
_computing_data_collection 'Siemens XSCANS'
_computing_data_reduction 'Siemens XSCANS'
_computing_molecular_graphics 'Siemens SHELXTL'
_computing_publication_material 'Siemens SHELXTL'
_computing_structure_refinement 'SHELXL-97 (Sheldrick, 1997)'
_computing_structure_solution 'SHELXS-97 (Sheldrick, 1990)'
_diffrn_ambient_temperature 293(2)
_diffrn_measured_fraction_theta_full 0.926
_diffrn_measured_fraction_theta_max 0.926
_diffrn_measurement_device_type 'Siemens P4'
_diffrn_measurement_method '\w scans'
_diffrn_radiation_monochromator graphite
_diffrn_radiation_source 'fine-focus sealed tube'
_diffrn_radiation_type MoK\a
_diffrn_radiation_wavelength 0.71073
_diffrn_reflns_av_R_equivalents 0.0609
_diffrn_reflns_av_sigmaI/netI 0.0549
_diffrn_reflns_limit_h_max 18
_diffrn_reflns_limit_h_min -17
_diffrn_reflns_limit_k_max 32
_diffrn_reflns_limit_k_min -32
_diffrn_reflns_limit_l_max 53
_diffrn_reflns_limit_l_min -48
_diffrn_reflns_number 39338
_diffrn_reflns_theta_full 29.41
_diffrn_reflns_theta_max 29.41
_diffrn_reflns_theta_min 2.29
_exptl_absorpt_coefficient_mu 11.913
_exptl_absorpt_correction_T_max 0.467286
_exptl_absorpt_correction_T_min 0.198362
_exptl_absorpt_correction_type 'sadabs (Sheldric, 1996)'
_exptl_crystal_colour yellow
_exptl_crystal_density_diffrn 2.379
_exptl_crystal_density_meas ?
_exptl_crystal_density_method 'not measured'
_exptl_crystal_description block
_exptl_crystal_F_000 8504
_exptl_crystal_size_max 0.30
_exptl_crystal_size_mid 0.25
_exptl_crystal_size_min 0.20
_refine_diff_density_max 1.136
_refine_diff_density_min -0.901
_refine_diff_density_rms 0.207
_refine_ls_extinction_coef 0.000007(4)
_refine_ls_extinction_expression Fc^*^=kFc[1+0.001xFc^2^\l^3^/sin(2\q)]^-1/4^
_refine_ls_extinction_method SHELXL
_refine_ls_goodness_of_fit_ref 1.101
_refine_ls_hydrogen_treatment mixed
_refine_ls_matrix_type full
_refine_ls_number_parameters 399
_refine_ls_number_reflns 8347
_refine_ls_number_restraints 16
_refine_ls_restrained_S_all 1.101
_refine_ls_R_factor_all 0.0850
_refine_ls_R_factor_gt 0.0458
_refine_ls_shift/su_max 0.009
_refine_ls_shift/su_mean 0.000
_refine_ls_structure_factor_coef Fsqd
_refine_ls_weighting_details 'calc w=1/[\s^2^(Fo^2^)+(0.0369P)^2^+71.2524P] where P=(Fo^2^+2Fc^2^)/3'
_refine_ls_weighting_scheme calc
_refine_ls_wR_factor_gt 0.0854
_refine_ls_wR_factor_ref 0.0986
_reflns_number_gt 5813
_reflns_number_total 8347
_reflns_threshold_expression >2sigma(I)
_cod_data_source_file ic025589c_3.cif
_cod_data_source_block 2
_cod_depositor_comments
;
The following automatic conversions were performed:

'_symmetry_cell_setting' value 'Orthorhombic' changed to
'orthorhombic' according to the built-in table from CIF Core
dictionary named 'cif_core.dic' version 2.4.1 from 2010-06-29.

Automatic conversion script
Id: cif_fix_values 1646 2011-03-28 12:23:43Z adriana 

The following automatic conversions were performed:

'_exptl_crystal_density_meas' value 'not measured' was changed to '?'
- the value is perceived as not measured.

Automatic conversion script
Id: cif_fix_values 3008 2015-01-20 13:52:24Z robertas 
;
_cod_database_code 4318219

loop_
_symmetry_equiv_pos_as_xyz
'x, y, z'
'-x+1/2, -y, z+1/2'
'-x, y+1/2, -z+1/2'
'x+1/2, -y+1/2, -z'
'x+1/2, y+1/2, z+1/2'
'-x+1, -y+1/2, z+1'
'-x+1/2, y+1, -z+1'
'x+1, -y+1, -z+1/2'
'-x, -y, -z'
'x-1/2, y, -z-1/2'
'x, -y-1/2, z-1/2'
'-x-1/2, y-1/2, z'
'-x+1/2, -y+1/2, -z+1/2'
'x, y+1/2, -z'
'x+1/2, -y, z'
'-x, y, z+1/2'

loop_
_atom_site_label
_atom_site_type_symbol
_atom_site_fract_x
_atom_site_fract_y
_atom_site_fract_z
_atom_site_U_iso_or_equiv
_atom_site_adp_type
_atom_site_occupancy
_atom_site_symmetry_multiplicity
_atom_site_calc_flag
_atom_site_refinement_flags
_atom_site_disorder_assembly
_atom_site_disorder_group
Cl1 Cl 0.1791(6) -0.0033(3) 0.2137(2) 0.225(3) Uani 1 1 d . . .
Os1 Os 0.99028(2) 0.105247(12) 0.128392(8) 0.03183(9) Uani 1 1 d . . .
Os2 Os 1.03629(3) 0.012922(13) 0.086630(9) 0.04016(11) Uani 1 1 d . . .
Os3 Os 1.07303(3) 0.120012(13) 0.059955(9) 0.04163(11) Uani 1 1 d . . .
P1 P 0.95552(16) 0.19009(8) 0.15186(5) 0.0309(4) Uani 1 1 d . . .
P2 P 1.03335(17) 0.20921(8) 0.20091(5) 0.0333(5) Uani 1 1 d . . .
O11 O 0.9267(6) 0.0303(3) 0.18538(19) 0.076(2) Uani 1 1 d . . .
O12 O 1.2011(6) 0.1168(3) 0.1569(2) 0.078(2) Uani 1 1 d . . .
O13 O 0.7751(5) 0.1070(3) 0.10127(18) 0.0575(17) Uani 1 1 d . . .
O21 O 1.2368(6) 0.0086(3) 0.1253(2) 0.074(2) Uani 1 1 d . . .
O22 O 0.9679(7) -0.0791(3) 0.1328(2) 0.092(3) Uani 1 1 d . . .
O23 O 1.1162(6) -0.0495(3) 0.0254(2) 0.087(3) Uani 1 1 d . . .
O24 O 0.8297(6) 0.0176(3) 0.05295(19) 0.065(2) Uani 1 1 d . . .
O31 O 1.2862(6) 0.1098(4) 0.0865(2) 0.095(3) Uani 1 1 d . . .
O32 O 1.1344(7) 0.0789(4) -0.0104(2) 0.093(3) Uani 1 1 d . . .
O33 O 1.1143(7) 0.2394(3) 0.0484(2) 0.083(3) Uani 1 1 d . . .
O34 O 0.8587(6) 0.1371(3) 0.0338(2) 0.071(2) Uani 1 1 d . . .
C1 C 1.0000 0.2500 0.1278(3) 0.038(3) Uani 1 2 d S . .
H1A H 1.0538 0.2382 0.1130 0.046 Uiso 0.50 1 calc PR . .
H1B H 0.9462 0.2618 0.1130 0.046 Uiso 0.50 1 calc PR . .
C2 C 0.260(3) 0.0000 0.2500 0.49(6) Uani 1 2 d S . .
C3 C 1.446(4) 0.2133(17) 0.0483(9) 0.20(4) Uani 0.50 1 d PD . .
C4 C 1.539(2) 0.237(5) 0.0513(10) 0.33(6) Uani 0.50 1 d PD . .
C5 C 1.625(3) 0.2083(19) 0.0471(9) 0.16(2) Uani 0.50 1 d PD . .
C11 C 0.9499(7) 0.0600(4) 0.1647(2) 0.048(2) Uani 1 1 d . . .
C12 C 1.1242(8) 0.1119(3) 0.1450(2) 0.047(2) Uani 1 1 d . . .
C13 C 0.8546(7) 0.1056(3) 0.1099(2) 0.0386(19) Uani 1 1 d . . .
C21 C 1.1644(8) 0.0124(4) 0.1107(3) 0.052(2) Uani 1 1 d . . .
C22 C 0.9912(9) -0.0448(4) 0.1156(3) 0.060(3) Uani 1 1 d . . .
C23 C 1.0853(8) -0.0264(4) 0.0483(3) 0.055(3) Uani 1 1 d . . .
C24 C 0.9058(8) 0.0180(3) 0.0647(2) 0.048(2) Uani 1 1 d . . .
C31 C 1.2056(9) 0.1125(4) 0.0776(3) 0.059(3) Uani 1 1 d . . .
C32 C 1.1108(9) 0.0934(4) 0.0164(3) 0.060(3) Uani 1 1 d . . .
C33 C 1.0968(8) 0.1948(4) 0.0529(2) 0.058(3) Uani 1 1 d . . .
C34 C 0.9351(9) 0.1300(4) 0.0447(3) 0.053(3) Uani 1 1 d . . .
C101 C 0.8233(6) 0.2007(3) 0.1585(2) 0.042(2) Uani 1 1 d D . .
C102 C 0.7726(7) 0.1633(4) 0.1780(3) 0.060(3) Uani 1 1 d D . .
H10A H 0.8084 0.1356 0.1883 0.072 Uiso 1 1 calc R . .
C103 C 0.6715(8) 0.1652(6) 0.1829(4) 0.094(4) Uani 1 1 d D . .
H10B H 0.6394 0.1388 0.1957 0.113 Uiso 1 1 calc R . .
C104 C 0.6193(12) 0.2067(7) 0.1685(5) 0.128(7) Uani 1 1 d D . .
H10C H 0.5509 0.2091 0.1717 0.154 Uiso 1 1 calc R . .
C105 C 0.6680(9) 0.2448(7) 0.1493(5) 0.132(7) Uani 1 1 d D . .
H10D H 0.6318 0.2727 0.1395 0.159 Uiso 1 1 calc R . .
C106 C 0.7703(8) 0.2426(4) 0.1442(3) 0.080(4) Uani 1 1 d D . .
H10E H 0.8023 0.2689 0.1313 0.096 Uiso 1 1 calc R . .
C201 C 0.9644(7) 0.1730(3) 0.2334(2) 0.040(2) Uani 1 1 d . . .
C202 C 0.8825(9) 0.1927(4) 0.2512(3) 0.069(3) Uani 1 1 d . . .
H20A H 0.8580 0.2268 0.2460 0.082 Uiso 1 1 calc R . .
C203 C 0.8361(10) 0.1619(5) 0.2769(3) 0.080(4) Uani 1 1 d . . .
H20B H 0.7794 0.1747 0.2878 0.096 Uiso 1 1 calc R . .
C204 C 0.8754(11) 0.1129(5) 0.2855(3) 0.080(4) Uani 1 1 d . . .
H20C H 0.8471 0.0932 0.3033 0.096 Uiso 1 1 calc R . .
C205 C 0.9553(10) 0.0926(4) 0.2685(3) 0.072(3) Uani 1 1 d . . .
H20D H 0.9797 0.0586 0.2740 0.087 Uiso 1 1 calc R . .
C206 C 1.0012(8) 0.1231(4) 0.2425(2) 0.050(2) Uani 1 1 d . . .
H20E H 1.0567 0.1094 0.2313 0.060 Uiso 1 1 calc R . .

loop_
_atom_site_aniso_label
_atom_site_aniso_U_11
_atom_site_aniso_U_22
_atom_site_aniso_U_33
_atom_site_aniso_U_23
_atom_site_aniso_U_13
_atom_site_aniso_U_12
Cl1 0.209(7) 0.238(8) 0.227(8) 0.014(6) 0.011(6) -0.005(6)
Os1 0.03931(19) 0.02648(15) 0.02971(16) -0.00309(12) 0.00238(14) 0.00177(13)
Os2 0.0483(2) 0.02939(17) 0.0428(2) -0.00834(13) 0.00572(16) 0.00117(14)
Os3 0.0510(2) 0.03735(18) 0.03653(19) -0.00281(14) 0.01110(16) -0.00279(16)
P1 0.0388(12) 0.0256(10) 0.0283(10) -0.0018(8) 0.0001(9) 0.0005(8)
P2 0.0409(13) 0.0321(10) 0.0269(10) 0.0025(8) 0.0003(9) 0.0023(9)
O11 0.113(7) 0.057(4) 0.057(4) 0.025(4) 0.014(4) -0.006(4)
O12 0.061(5) 0.090(6) 0.085(6) -0.037(5) -0.026(5) 0.021(4)
O13 0.042(4) 0.065(4) 0.065(4) -0.013(3) -0.005(4) 0.000(3)
O21 0.061(5) 0.067(5) 0.095(6) -0.017(4) -0.020(5) 0.030(4)
O22 0.124(8) 0.065(5) 0.087(6) 0.029(5) 0.000(5) -0.024(5)
O23 0.089(6) 0.086(6) 0.085(6) -0.044(5) 0.025(5) 0.002(5)
O24 0.060(5) 0.067(5) 0.068(5) -0.018(4) -0.006(4) -0.001(4)
O31 0.052(5) 0.126(8) 0.105(7) 0.027(6) -0.008(5) -0.014(5)
O32 0.108(7) 0.107(7) 0.063(5) -0.035(5) 0.033(5) -0.007(5)
O33 0.110(7) 0.050(5) 0.088(6) 0.001(4) 0.031(5) -0.014(4)
O34 0.061(5) 0.081(5) 0.071(5) 0.012(4) -0.004(4) 0.004(4)
C1 0.052(8) 0.034(6) 0.028(6) 0.000 0.000 0.000(5)
C2 0.15(3) 1.17(18) 0.15(3) 0.27(6) 0.000 0.000
C3 0.35(9) 0.16(4) 0.09(2) -0.04(2) 0.09(4) -0.22(5)
C4 0.05(2) 0.85(18) 0.07(2) -0.13(6) 0.001(18) -0.08(6)
C5 0.08(2) 0.29(5) 0.12(3) -0.13(3) -0.04(2) 0.09(3)
C11 0.061(6) 0.038(5) 0.044(5) 0.001(4) 0.006(5) 0.002(4)
C12 0.051(6) 0.036(5) 0.055(6) -0.016(4) -0.013(5) 0.012(4)
C13 0.041(5) 0.031(4) 0.043(5) -0.010(3) 0.002(4) 0.000(4)
C21 0.053(6) 0.041(5) 0.061(6) -0.015(4) 0.000(5) 0.012(5)
C22 0.078(8) 0.041(5) 0.060(6) 0.002(5) -0.005(6) -0.004(5)
C23 0.065(7) 0.047(5) 0.052(6) -0.020(5) 0.008(5) -0.003(5)
C24 0.062(7) 0.028(4) 0.053(6) -0.012(4) 0.008(5) -0.006(4)
C31 0.061(7) 0.066(7) 0.049(6) 0.010(5) 0.006(5) -0.009(6)
C32 0.076(8) 0.052(6) 0.051(6) -0.013(5) 0.020(6) -0.004(5)
C33 0.075(8) 0.048(6) 0.049(6) 0.000(4) 0.029(5) -0.008(5)
C34 0.072(8) 0.044(5) 0.044(6) 0.003(4) 0.006(5) 0.001(5)
C101 0.042(5) 0.042(5) 0.041(5) -0.019(4) -0.001(4) 0.010(4)
C102 0.040(6) 0.077(7) 0.063(7) -0.013(5) 0.016(5) -0.004(5)
C103 0.057(8) 0.108(11) 0.118(12) -0.025(9) 0.027(8) 0.004(8)
C104 0.057(10) 0.151(18) 0.176(19) -0.045(15) 0.018(11) 0.007(11)
C105 0.079(11) 0.126(15) 0.19(2) -0.028(14) -0.028(13) 0.065(11)
C106 0.065(8) 0.063(7) 0.112(10) -0.010(7) -0.016(7) 0.027(6)
C201 0.054(6) 0.039(4) 0.027(4) 0.006(3) 0.000(4) -0.002(4)
C202 0.087(9) 0.063(7) 0.055(6) 0.015(5) 0.027(6) 0.002(6)
C203 0.082(9) 0.084(8) 0.073(8) 0.019(7) 0.039(7) 0.008(7)
C204 0.100(10) 0.086(9) 0.055(7) 0.020(6) 0.026(7) -0.014(8)
C205 0.096(9) 0.055(6) 0.066(7) 0.033(5) 0.007(7) 0.002(6)
C206 0.054(6) 0.048(5) 0.049(5) 0.013(4) -0.003(5) 0.003(5)

loop_
_atom_type_symbol
_atom_type_description
_atom_type_scat_dispersion_real
_atom_type_scat_dispersion_imag
_atom_type_scat_source
C C 0.0033 0.0016 'International Tables Vol C Tables 4.2.6.8 and 6.1.1.4'
H H 0.0000 0.0000 'International Tables Vol C Tables 4.2.6.8 and 6.1.1.4'
O O 0.0106 0.0060 'International Tables Vol C Tables 4.2.6.8 and 6.1.1.4'
P P 0.1023 0.0942 'International Tables Vol C Tables 4.2.6.8 and 6.1.1.4'
Os Os -1.2165 7.6030 'International Tables Vol C Tables 4.2.6.8 and 6.1.1.4'
Cl Cl 0.1484 0.1585 'International Tables Vol C Tables 4.2.6.8 and 6.1.1.4'

loop_
_geom_angle_atom_site_label_1
_geom_angle_atom_site_label_2
_geom_angle_atom_site_label_3
_geom_angle
_geom_angle_site_symmetry_1
_geom_angle_site_symmetry_3
_geom_angle_publ_flag
C11 Os1 C12 93.8(4) . . ?
C11 Os1 C13 90.7(4) . . ?
C12 Os1 C13 174.5(4) . . ?
C11 Os1 P1 100.5(3) . . ?
C12 Os1 P1 88.8(2) . . ?
C13 Os1 P1 87.4(2) . . ?
C11 Os1 Os2 90.9(3) . . ?
C12 Os1 Os2 93.3(2) . . ?
C13 Os1 Os2 89.7(2) . . ?
P1 Os1 Os2 168.29(5) . . ?
C11 Os1 Os3 150.7(3) . . ?
C12 Os1 Os3 86.6(3) . . ?
C13 Os1 Os3 90.9(3) . . ?
P1 Os1 Os3 108.78(5) . . ?
Os2 Os1 Os3 59.910(11) . . ?
C23 Os2 C22 101.0(4) . . ?
C23 Os2 C24 90.0(4) . . ?
C22 Os2 C24 91.3(4) . . ?
C23 Os2 C21 94.0(4) . . ?
C22 Os2 C21 89.5(4) . . ?
C24 Os2 C21 175.8(4) . . ?
C23 Os2 Os1 158.0(3) . . ?
C22 Os2 Os1 101.0(3) . . ?
C24 Os2 Os1 90.2(2) . . ?
C21 Os2 Os1 85.6(2) . . ?
C23 Os2 Os3 97.3(3) . . ?
C22 Os2 Os3 161.5(3) . . ?
C24 Os2 Os3 86.4(3) . . ?
C21 Os2 Os3 91.6(3) . . ?
Os1 Os2 Os3 60.743(11) . . ?
C32 Os3 C33 99.4(4) . . ?
C32 Os3 C31 92.3(5) . . ?
C33 Os3 C31 89.4(5) . . ?
C32 Os3 C34 91.4(5) . . ?
C33 Os3 C34 89.6(4) . . ?
C31 Os3 C34 176.2(4) . . ?
C32 Os3 Os2 92.9(3) . . ?
C33 Os3 Os2 167.3(3) . . ?
C31 Os3 Os2 86.6(3) . . ?
C34 Os3 Os2 93.6(3) . . ?
C32 Os3 Os1 151.8(3) . . ?
C33 Os3 Os1 108.7(3) . . ?
C31 Os3 Os1 90.7(3) . . ?
C34 Os3 Os1 86.2(3) . . ?
Os2 Os3 Os1 59.347(11) . . ?
C101 P1 C1 105.8(3) . . ?
C101 P1 P2 107.8(3) . . ?
C1 P1 P2 96.5(3) . . ?
C101 P1 Os1 112.4(3) . . ?
C1 P1 Os1 117.1(2) . . ?
P2 P1 Os1 115.63(10) . . ?
C201 P2 P2 104.2(3) . 6_654 ?
C201 P2 P1 104.9(3) . . ?
P2 P2 P1 90.22(9) 6_654 . ?
P1 C1 P1 119.2(6) 6_654 . ?
Cl1 C2 Cl1 105(2) . 8_445 ?
C4 C3 C4 56(6) 6_754 . ?
C4 C4 C3 67(10) 6_754 6_754 ?
C4 C4 C5 173(5) 6_754 . ?
C3 C4 C5 111(7) 6_754 . ?
C4 C4 C3 57(6) 6_754 . ?
C3 C4 C3 123(7) 6_754 . ?
C5 C4 C3 123(10) . . ?
O11 C11 Os1 176.1(8) . . ?
O12 C12 Os1 175.4(9) . . ?
O13 C13 Os1 175.5(8) . . ?
O21 C21 Os2 175.3(9) . . ?
O22 C22 Os2 177.8(11) . . ?
O23 C23 Os2 178.7(10) . . ?
O24 C24 Os2 175.4(9) . . ?
O31 C31 Os3 175.9(10) . . ?
O32 C32 Os3 177.9(10) . . ?
O33 C33 Os3 177.8(10) . . ?
O34 C34 Os3 175.1(9) . . ?
C106 C101 C102 118.3(10) . . ?
C106 C101 P1 123.9(8) . . ?
C102 C101 P1 117.8(7) . . ?
C103 C102 C101 122.9(11) . . ?
C104 C103 C102 118.5(14) . . ?
C103 C104 C105 119.8(15) . . ?
C104 C105 C106 121.6(14) . . ?
C101 C106 C105 118.9(12) . . ?
C206 C201 C202 118.2(8) . . ?
C206 C201 P2 116.1(7) . . ?
C202 C201 P2 125.6(7) . . ?
C201 C202 C203 121.1(10) . . ?
C204 C203 C202 119.2(11) . . ?
C205 C204 C203 120.8(10) . . ?
C204 C205 C206 120.1(10) . . ?
C201 C206 C205 120.5(10) . . ?

loop_
_geom_bond_atom_site_label_1
_geom_bond_atom_site_label_2
_geom_bond_distance
_geom_bond_site_symmetry_2
_geom_bond_publ_flag
Cl1 C2 1.79(3) . ?
Os1 C11 1.890(9) . ?
Os1 C12 1.922(10) . ?
Os1 C13 1.964(9) . ?
Os1 P1 2.3412(19) . ?
Os1 Os2 2.8775(4) . ?
Os1 Os3 2.9182(4) . ?
Os2 C23 1.905(9) . ?
Os2 C22 1.921(10) . ?
Os2 C24 1.956(12) . ?
Os2 C21 1.964(11) . ?
Os2 Os3 2.8941(5) . ?
Os3 C32 1.894(10) . ?
Os3 C33 1.901(10) . ?
Os3 C31 1.921(12) . ?
Os3 C34 1.965(12) . ?
P1 C101 1.816(9) . ?
P1 C1 1.856(6) . ?
P1 P2 2.234(3) . ?
P2 C201 1.811(8) . ?
P2 P2 2.212(4) 6_654 ?
O11 C11 1.134(10) . ?
O12 C12 1.140(11) . ?
O13 C13 1.122(10) . ?
O21 C21 1.131(11) . ?
O22 C22 1.130(12) . ?
O23 C23 1.138(10) . ?
O24 C24 1.122(11) . ?
O31 C31 1.140(12) . ?
O32 C32 1.151(11) . ?
O33 C33 1.144(11) . ?
O34 C34 1.126(12) . ?
C1 P1 1.856(6) 6_654 ?
C2 Cl1 1.79(3) 8_445 ?
C3 C4 1.26(13) 6_754 ?
C3 C4 1.38(6) . ?
C4 C4 1.24(15) 6_754 ?
C4 C3 1.26(13) 6_754 ?
C4 C5 1.36(7) . ?
C101 C106 1.379(10) . ?
C101 C102 1.379(10) . ?
C102 C103 1.374(11) . ?
C103 C104 1.367(12) . ?
C104 C105 1.371(12) . ?
C105 C106 1.391(12) . ?
C201 C206 1.380(12) . ?
C201 C202 1.389(13) . ?
C202 C203 1.407(14) . ?
C203 C204 1.366(16) . ?
C204 C205 1.361(16) . ?
C205 C206 1.407(13) . ?

loop_
_geom_torsion_atom_site_label_1
_geom_torsion_atom_site_label_2
_geom_torsion_atom_site_label_3
_geom_torsion_atom_site_label_4
_geom_torsion
_geom_torsion_site_symmetry_1
_geom_torsion_site_symmetry_2
_geom_torsion_site_symmetry_3
_geom_torsion_site_symmetry_4
_geom_torsion_publ_flag
C11 Os1 Os2 C23 -173.3(9) . . . . ?
C12 Os1 Os2 C23 -79.4(9) . . . . ?
C13 Os1 Os2 C23 96.0(9) . . . . ?
P1 Os1 Os2 C23 20.5(9) . . . . ?
Os3 Os1 Os2 C23 4.7(9) . . . . ?
C11 Os1 Os2 C22 4.9(5) . . . . ?
C12 Os1 Os2 C22 98.8(4) . . . . ?
C13 Os1 Os2 C22 -85.8(4) . . . . ?
P1 Os1 Os2 C22 -161.3(4) . . . . ?
Os3 Os1 Os2 C22 -177.1(3) . . . . ?
C11 Os1 Os2 C24 96.2(4) . . . . ?
C12 Os1 Os2 C24 -169.9(4) . . . . ?
C13 Os1 Os2 C24 5.5(4) . . . . ?
P1 Os1 Os2 C24 -70.0(4) . . . . ?
Os3 Os1 Os2 C24 -85.7(3) . . . . ?
C11 Os1 Os2 C21 -83.7(4) . . . . ?
C12 Os1 Os2 C21 10.2(4) . . . . ?
C13 Os1 Os2 C21 -174.4(4) . . . . ?
P1 Os1 Os2 C21 110.1(4) . . . . ?
Os3 Os1 Os2 C21 94.4(3) . . . . ?
C11 Os1 Os2 Os3 -178.0(3) . . . . ?
C12 Os1 Os2 Os3 -84.1(3) . . . . ?
C13 Os1 Os2 Os3 91.3(3) . . . . ?
P1 Os1 Os2 Os3 15.8(3) . . . . ?
C23 Os2 Os3 C32 6.8(5) . . . . ?
C22 Os2 Os3 C32 -165.8(11) . . . . ?
C24 Os2 Os3 C32 -82.7(4) . . . . ?
C21 Os2 Os3 C32 101.0(4) . . . . ?
Os1 Os2 Os3 C32 -175.0(4) . . . . ?
C23 Os2 Os3 C33 -157.4(16) . . . . ?
C22 Os2 Os3 C33 29.9(19) . . . . ?
C24 Os2 Os3 C33 113.1(16) . . . . ?
C21 Os2 Os3 C33 -63.2(16) . . . . ?
Os1 Os2 Os3 C33 20.8(15) . . . . ?
C23 Os2 Os3 C31 -85.4(5) . . . . ?
C22 Os2 Os3 C31 102.0(11) . . . . ?
C24 Os2 Os3 C31 -174.9(4) . . . . ?
C21 Os2 Os3 C31 8.9(4) . . . . ?
Os1 Os2 Os3 C31 92.9(3) . . . . ?
C23 Os2 Os3 C34 98.4(4) . . . . ?
C22 Os2 Os3 C34 -74.3(11) . . . . ?
C24 Os2 Os3 C34 8.9(4) . . . . ?
C21 Os2 Os3 C34 -167.4(4) . . . . ?
Os1 Os2 Os3 C34 -83.4(3) . . . . ?
C23 Os2 Os3 Os1 -178.2(3) . . . . ?
C22 Os2 Os3 Os1 9.1(10) . . . . ?
C24 Os2 Os3 Os1 92.3(3) . . . . ?
C21 Os2 Os3 Os1 -84.0(3) . . . . ?
C11 Os1 Os3 C32 14.8(10) . . . . ?
C12 Os1 Os3 C32 106.5(8) . . . . ?
C13 Os1 Os3 C32 -78.4(8) . . . . ?
P1 Os1 Os3 C32 -166.0(8) . . . . ?
Os2 Os1 Os3 C32 10.7(8) . . . . ?
C11 Os1 Os3 C33 -171.2(7) . . . . ?
C12 Os1 Os3 C33 -79.5(4) . . . . ?
C13 Os1 Os3 C33 95.7(4) . . . . ?
P1 Os1 Os3 C33 8.1(4) . . . . ?
Os2 Os1 Os3 C33 -175.3(4) . . . . ?
C11 Os1 Os3 C31 -81.6(7) . . . . ?
C12 Os1 Os3 C31 10.2(4) . . . . ?
C13 Os1 Os3 C31 -174.7(4) . . . . ?
P1 Os1 Os3 C31 97.7(3) . . . . ?
Os2 Os1 Os3 C31 -85.6(3) . . . . ?
C11 Os1 Os3 C34 100.6(7) . . . . ?
C12 Os1 Os3 C34 -167.7(4) . . . . ?
C13 Os1 Os3 C34 7.4(4) . . . . ?
P1 Os1 Os3 C34 -80.2(3) . . . . ?
Os2 Os1 Os3 C34 96.5(3) . . . . ?
C11 Os1 Os3 Os2 4.1(6) . . . . ?
C12 Os1 Os3 Os2 95.8(2) . . . . ?
C13 Os1 Os3 Os2 -89.1(2) . . . . ?
P1 Os1 Os3 Os2 -176.67(6) . . . . ?
C11 Os1 P1 C101 -65.8(4) . . . . ?
C12 Os1 P1 C101 -159.4(4) . . . . ?
C13 Os1 P1 C101 24.5(4) . . . . ?
Os2 Os1 P1 C101 100.2(4) . . . . ?
Os3 Os1 P1 C101 114.6(3) . . . . ?
C11 Os1 P1 C1 171.3(4) . . . . ?
C12 Os1 P1 C1 77.7(4) . . . . ?
C13 Os1 P1 C1 -98.4(3) . . . . ?
Os2 Os1 P1 C1 -22.7(4) . . . . ?
Os3 Os1 P1 C1 -8.3(2) . . . . ?
C11 Os1 P1 P2 58.6(3) . . . . ?
C12 Os1 P1 P2 -35.1(3) . . . . ?
C13 Os1 P1 P2 148.8(3) . . . . ?
Os2 Os1 P1 P2 -135.4(2) . . . . ?
Os3 Os1 P1 P2 -121.07(10) . . . . ?
C101 P1 P2 C201 48.6(4) . . . . ?
C1 P1 P2 C201 157.5(3) . . . . ?
Os1 P1 P2 C201 -78.2(3) . . . . ?
C101 P1 P2 P2 -56.2(3) . . . 6_654 ?
C1 P1 P2 P2 52.79(16) . . . 6_654 ?
Os1 P1 P2 P2 177.11(11) . . . 6_654 ?
C101 P1 C1 P1 89.6(3) . . . 6_654 ?
P2 P1 C1 P1 -20.96(6) . . . 6_654 ?
Os1 P1 C1 P1 -144.16(15) . . . 6_654 ?
C4 C3 C4 C3 -13(6) 6_754 . . 6_754 ?
C4 C3 C4 C5 -172(5) 6_754 . . . ?
C12 Os1 C11 O11 -96(14) . . . . ?
C13 Os1 C11 O11 87(14) . . . . ?
P1 Os1 C11 O11 174(14) . . . . ?
Os2 Os1 C11 O11 -3(14) . . . . ?
Os3 Os1 C11 O11 -6(15) . . . . ?
C11 Os1 C12 O12 -53(11) . . . . ?
C13 Os1 C12 O12 93(12) . . . . ?
P1 Os1 C12 O12 48(11) . . . . ?
Os2 Os1 C12 O12 -144(11) . . . . ?
Os3 Os1 C12 O12 157(11) . . . . ?
C11 Os1 C13 O13 57(10) . . . . ?
C12 Os1 C13 O13 -89(11) . . . . ?
P1 Os1 C13 O13 -44(10) . . . . ?
Os2 Os1 C13 O13 148(10) . . . . ?
Os3 Os1 C13 O13 -153(10) . . . . ?
C23 Os2 C21 O21 -80(11) . . . . ?
C22 Os2 C21 O21 21(11) . . . . ?
C24 Os2 C21 O21 121(10) . . . . ?
Os1 Os2 C21 O21 122(11) . . . . ?
Os3 Os2 C21 O21 -178(100) . . . . ?
C23 Os2 C22 O22 73(26) . . . . ?
C24 Os2 C22 O22 163(26) . . . . ?
C21 Os2 C22 O22 -21(26) . . . . ?
Os1 Os2 C22 O22 -107(26) . . . . ?
Os3 Os2 C22 O22 -115(26) . . . . ?
C22 Os2 C23 O23 -128(50) . . . . ?
C24 Os2 C23 O23 141(50) . . . . ?
C21 Os2 C23 O23 -38(50) . . . . ?
Os1 Os2 C23 O23 50(51) . . . . ?
Os3 Os2 C23 O23 54(50) . . . . ?
C23 Os2 C24 O24 82(11) . . . . ?
C22 Os2 C24 O24 -19(11) . . . . ?
C21 Os2 C24 O24 -119(11) . . . . ?
Os1 Os2 C24 O24 -120(11) . . . . ?
Os3 Os2 C24 O24 179(100) . . . . ?
C32 Os3 C31 O31 53(16) . . . . ?
C33 Os3 C31 O31 -47(16) . . . . ?
C34 Os3 C31 O31 -121(15) . . . . ?
Os2 Os3 C31 O31 145(16) . . . . ?
Os1 Os3 C31 O31 -155(16) . . . . ?
C33 Os3 C32 O32 0(31) . . . . ?
C31 Os3 C32 O32 -89(31) . . . . ?
C34 Os3 C32 O32 90(31) . . . . ?
Os2 Os3 C32 O32 -176(100) . . . . ?
Os1 Os3 C32 O32 175(100) . . . . ?
C32 Os3 C33 O33 -63(25) . . . . ?
C31 Os3 C33 O33 30(25) . . . . ?
C34 Os3 C33 O33 -154(25) . . . . ?
Os2 Os3 C33 O33 101(25) . . . . ?
Os1 Os3 C33 O33 120(25) . . . . ?
C32 Os3 C34 O34 -43(11) . . . . ?
C33 Os3 C34 O34 57(11) . . . . ?
C31 Os3 C34 O34 131(11) . . . . ?
Os2 Os3 C34 O34 -136(11) . . . . ?
Os1 Os3 C34 O34 165(11) . . . . ?
C1 P1 C101 C106 6.9(9) . . . . ?
P2 P1 C101 C106 109.3(8) . . . . ?
Os1 P1 C101 C106 -122.1(8) . . . . ?
C1 P1 C101 C102 -175.8(7) . . . . ?
P2 P1 C101 C102 -73.4(7) . . . . ?
Os1 P1 C101 C102 55.2(8) . . . . ?
C106 C101 C102 C103 1.8(16) . . . . ?
P1 C101 C102 C103 -175.6(9) . . . . ?
C101 C102 C103 C104 -2(2) . . . . ?
C102 C103 C104 C105 1(3) . . . . ?
C103 C104 C105 C106 0(3) . . . . ?
C102 C101 C106 C105 -1.4(17) . . . . ?
P1 C101 C106 C105 176.0(11) . . . . ?
C104 C105 C106 C101 1(3) . . . . ?
P2 P2 C201 C206 -170.4(6) 6_654 . . . ?
P1 P2 C201 C206 95.6(7) . . . . ?
P2 P2 C201 C202 5.5(9) 6_654 . . . ?
P1 P2 C201 C202 -88.6(9) . . . . ?
C206 C201 C202 C203 -2.1(16) . . . . ?
P2 C201 C202 C203 -177.9(9) . . . . ?
C201 C202 C203 C204 3.2(19) . . . . ?
C202 C203 C204 C205 -3(2) . . . . ?
C203 C204 C205 C206 3(2) . . . . ?
C202 C201 C206 C205 1.3(15) . . . . ?
P2 C201 C206 C205 177.4(8) . . . . ?
C204 C205 C206 C201 -1.5(17) . . . . ?
